data_7112863
loop_
_publ_author_name
'Dong, Xiu-Qin'
'Teng, Huai-Long'
'Tong, Min-Chao'
'Huang, He'
'Tao, Hai-Yan'
'Wang, Chun-Jiang'

_publ_section_title
;
 Organocatalytic asymmetric Michael addition of alpha-aryl cyclopentanones
 to nitroolefins for construction of adjacent quaternary and tertiary
 stereocenters.
;
_journal_issue 36
_journal_name_full 'Chemical communications (Cambridge, England)'
_journal_page_first 6840
_journal_page_last 6842
_journal_paper_doi 10.1039/c0cc01987a
_journal_volume 46
_journal_year 2010
_chemical_absolute_configuration 7S,8S
_chemical_formula_sum 'C19 H18 Br N O3'
_chemical_formula_weight 388.25
_chemical_name_systematic
;
?
;
_space_group_IT_number 19
_symmetry_cell_setting orthorhombic
_symmetry_space_group_name_Hall 'P 2ac 2ab'
_symmetry_space_group_name_H-M 'P 21 21 21'
_atom_sites_solution_hydrogens geom
_atom_sites_solution_primary direct
_atom_sites_solution_secondary difmap
_audit_creation_method SHELXL-97
_cell_angle_alpha 90.00
_cell_angle_beta 90.00
_cell_angle_gamma 90.00
_cell_formula_units_Z 4
_cell_length_a 8.367(4)
_cell_length_b 13.132(6)
_cell_length_c 16.078(8)
_cell_measurement_temperature 293(2)
_cell_volume 1766.6(15)
_computing_cell_refinement 'Bruker SMART'
_computing_data_collection 'Bruker SMART'
_computing_data_reduction 'Bruker SAINT'
_computing_molecular_graphics 'Bruker SHELXTL'
_computing_structure_refinement 'SHELXL-97 (Sheldrick, 1997)'
_computing_structure_solution 'SHELXS-97 (Sheldrick, 1990)'
_diffrn_ambient_temperature 293(2)
_diffrn_measured_fraction_theta_full 0.999
_diffrn_measured_fraction_theta_max 0.999
_diffrn_radiation_monochromator graphite
_diffrn_radiation_source 'fine-focus sealed tube'
_diffrn_radiation_type MoK\a
_diffrn_radiation_wavelength 0.71073
_diffrn_reflns_av_R_equivalents 0.0201
_diffrn_reflns_av_sigmaI/netI 0.0456
_diffrn_reflns_limit_h_max 8
_diffrn_reflns_limit_h_min -10
_diffrn_reflns_limit_k_max 14
_diffrn_reflns_limit_k_min -16
_diffrn_reflns_limit_l_max 19
_diffrn_reflns_limit_l_min -19
_diffrn_reflns_number 10081
_diffrn_reflns_theta_full 25.99
_diffrn_reflns_theta_max 25.99
_diffrn_reflns_theta_min 2.74
_exptl_absorpt_coefficient_mu 2.343
_exptl_absorpt_correction_T_max 0.6515
_exptl_absorpt_correction_T_min 0.6148
_exptl_absorpt_correction_type multi-scan
_exptl_absorpt_process_details SADABS
_exptl_crystal_colour colourless
_exptl_crystal_density_diffrn 1.460
_exptl_crystal_density_method 'not measured'
_exptl_crystal_description block
_exptl_crystal_F_000 792
_exptl_crystal_size_max 0.23
_exptl_crystal_size_mid 0.22
_exptl_crystal_size_min 0.20
_refine_diff_density_max 0.573
_refine_diff_density_min -0.444
_refine_diff_density_rms 0.042
_refine_ls_abs_structure_details 'Flack H D (1983), Acta Cryst. A39, 876-881'
_refine_ls_abs_structure_Flack 0.011(10)
_refine_ls_extinction_coef 0.0010(9)
_refine_ls_extinction_expression Fc^*^=kFc[1+0.001xFc^2^\l^3^/sin(2\q)]^-1/4^
_refine_ls_extinction_method SHELXL
_refine_ls_goodness_of_fit_ref 1.028
_refine_ls_hydrogen_treatment constr
_refine_ls_matrix_type full
_refine_ls_number_parameters 218
_refine_ls_number_reflns 3435
_refine_ls_number_restraints 0
_refine_ls_restrained_S_all 1.028
_refine_ls_R_factor_all 0.0447
_refine_ls_R_factor_gt 0.0354
_refine_ls_shift/su_max 0.001
_refine_ls_shift/su_mean 0.000
_refine_ls_structure_factor_coef Fsqd
_refine_ls_weighting_details 'calc w=1/[\s^2^(Fo^2^)+(0.0296P)^2^+0.6081P] where P=(Fo^2^+2Fc^2^)/3'
_refine_ls_weighting_scheme calc
_refine_ls_wR_factor_gt 0.0869
_refine_ls_wR_factor_ref 0.0922
_reflns_number_gt 2914
_reflns_number_total 3435
_reflns_threshold_expression >2sigma(I)
_cod_data_source_file c0cc01987a.txt
_cod_data_source_block 91216dxq_0m
_cod_depositor_comments
;
The following automatic conversions were performed:

'_symmetry_cell_setting' tag value 'Orthohombic' was replaced with
'orthorhombic' value as specified in the replacement file
'/home/robertas/cod-tools/perl-scripts/inputs/replacement_values.lst'.

Automatic conversion script
Id: cif_fix_values 3143 2015-03-26 13:38:13Z robertas 
;
_cod_original_sg_symbol_H-M P2(1)2(1)2(1)
_cod_database_code 7112863

loop_
_symmetry_equiv_pos_as_xyz
'x, y, z'
'-x+1/2, -y, z+1/2'
'-x, y+1/2, -z+1/2'
'x+1/2, -y+1/2, -z'

loop_
_atom_site_label
_atom_site_type_symbol
_atom_site_fract_x
_atom_site_fract_y
_atom_site_fract_z
_atom_site_U_iso_or_equiv
_atom_site_adp_type
_atom_site_occupancy
_atom_site_symmetry_multiplicity
_atom_site_calc_flag
_atom_site_refinement_flags
Br1 Br 0.03099(6) 0.28881(3) -0.02365(2) 0.08664(19) Uani 1 1 d .
C1 C 0.1433(4) 0.3173(2) 0.07625(17) 0.0508(7) Uani 1 1 d .
C2 C 0.2087(4) 0.4122(2) 0.0887(2) 0.0588(8) Uani 1 1 d .
H2 H 0.2000 0.4624 0.0482 0.071 Uiso 1 1 calc R
C3 C 0.2874(4) 0.4314(2) 0.16248(19) 0.0536(8) Uani 1 1 d .
H3 H 0.3334 0.4950 0.1707 0.064 Uiso 1 1 calc R
C4 C 0.3000(3) 0.3594(2) 0.22418(17) 0.0396(6) Uani 1 1 d .
C5 C 0.2324(4) 0.2645(2) 0.20890(17) 0.0453(7) Uani 1 1 d .
H5 H 0.2398 0.2141 0.2494 0.054 Uiso 1 1 calc R
C6 C 0.1547(4) 0.2431(2) 0.13530(18) 0.0493(7) Uani 1 1 d .
H6 H 0.1108 0.1791 0.1261 0.059 Uiso 1 1 calc R
C7 C 0.3764(3) 0.3797(2) 0.30814(18) 0.0419(6) Uani 1 1 d .
H7 H 0.3298 0.3306 0.3471 0.050 Uiso 1 1 calc R
C8 C 0.5596(3) 0.3659(2) 0.31285(18) 0.0428(6) Uani 1 1 d .
C9 C 0.6556(4) 0.4328(2) 0.2531(2) 0.0549(8) Uani 1 1 d .
H9A H 0.5997 0.4405 0.2007 0.066 Uiso 1 1 calc R
H9B H 0.6732 0.4997 0.2769 0.066 Uiso 1 1 calc R
C10 C 0.8129(4) 0.3779(3) 0.2405(3) 0.0716(10) Uani 1 1 d .
H10A H 0.8858 0.3913 0.2861 0.086 Uiso 1 1 calc R
H10B H 0.8631 0.3985 0.1888 0.086 Uiso 1 1 calc R
C11 C 0.7653(5) 0.2663(3) 0.2380(3) 0.0740(10) Uani 1 1 d .
H11A H 0.7519 0.2438 0.1809 0.089 Uiso 1 1 calc R
H11B H 0.8467 0.2246 0.2641 0.089 Uiso 1 1 calc R
C12 C 0.6114(4) 0.2581(2) 0.28417(19) 0.0508(7) Uani 1 1 d .
C13 C 0.6127(4) 0.3748(2) 0.40414(19) 0.0493(7) Uani 1 1 d .
C14 C 0.7111(5) 0.4514(3) 0.4326(2) 0.0669(9) Uani 1 1 d .
H14 H 0.7551 0.4971 0.3948 0.080 Uiso 1 1 calc R
C15 C 0.7457(6) 0.4614(4) 0.5160(3) 0.0910(13) Uani 1 1 d .
H15 H 0.8118 0.5140 0.5337 0.109 Uiso 1 1 calc R
C16 C 0.6846(7) 0.3957(4) 0.5726(3) 0.0996(16) Uani 1 1 d .
H16 H 0.7066 0.4039 0.6289 0.120 Uiso 1 1 calc R
C17 C 0.5910(7) 0.3176(4) 0.5462(3) 0.0923(14) Uani 1 1 d .
H17 H 0.5510 0.2711 0.5846 0.111 Uiso 1 1 calc R
C18 C 0.5546(5) 0.3067(3) 0.4627(2) 0.0694(9) Uani 1 1 d .
H18 H 0.4902 0.2529 0.4457 0.083 Uiso 1 1 calc R
C19 C 0.3357(4) 0.4855(2) 0.3414(2) 0.0491(7) Uani 1 1 d .
H19A H 0.3972 0.4988 0.3914 0.059 Uiso 1 1 calc R
H19B H 0.3640 0.5365 0.3003 0.059 Uiso 1 1 calc R
N1 N 0.1638(4) 0.4925(2) 0.3603(2) 0.0655(8) Uani 1 1 d .
O1 O 0.5378(3) 0.18117(15) 0.29601(16) 0.0653(6) Uani 1 1 d .
O2 O 0.1114(4) 0.4411(4) 0.4147(3) 0.1314(15) Uani 1 1 d .
O3 O 0.0817(4) 0.5471(2) 0.3174(3) 0.1134(13) Uani 1 1 d .

loop_
_atom_site_aniso_label
_atom_site_aniso_U_11
_atom_site_aniso_U_22
_atom_site_aniso_U_33
_atom_site_aniso_U_23
_atom_site_aniso_U_13
_atom_site_aniso_U_12
Br1 0.1031(3) 0.0915(3) 0.0653(2) -0.0050(2) -0.0314(2) -0.0166(2)
C1 0.0474(17) 0.0626(18) 0.0424(15) -0.0065(13) -0.0003(13) 0.0003(14)
C2 0.074(2) 0.0503(17) 0.0523(17) 0.0108(14) -0.0086(16) -0.0068(16)
C3 0.065(2) 0.0413(16) 0.0546(18) 0.0012(13) -0.0030(15) -0.0086(14)
C4 0.0404(15) 0.0370(14) 0.0415(14) -0.0009(11) 0.0062(11) 0.0011(11)
C5 0.0514(17) 0.0379(14) 0.0466(14) 0.0008(12) 0.0022(13) -0.0033(12)
C6 0.0492(17) 0.0428(15) 0.0561(17) -0.0062(13) 0.0034(14) -0.0072(12)
C7 0.0427(16) 0.0400(14) 0.0429(14) -0.0030(12) 0.0042(12) -0.0011(12)
C8 0.0415(16) 0.0421(14) 0.0447(14) -0.0017(12) 0.0033(12) 0.0011(12)
C9 0.0474(18) 0.0556(18) 0.0616(19) 0.0011(15) 0.0099(15) -0.0071(14)
C10 0.050(2) 0.082(3) 0.083(3) -0.011(2) 0.0188(18) -0.0068(18)
C11 0.063(2) 0.071(2) 0.088(2) -0.021(2) 0.0179(19) 0.0104(18)
C12 0.0480(16) 0.0507(18) 0.0536(17) -0.0084(13) -0.0045(14) 0.0079(14)
C13 0.0483(17) 0.0491(16) 0.0505(16) -0.0035(13) -0.0071(14) 0.0058(14)
C14 0.067(2) 0.068(2) 0.066(2) -0.0102(17) -0.0064(18) -0.0047(19)
C15 0.099(3) 0.091(3) 0.083(3) -0.024(3) -0.035(3) -0.003(3)
C16 0.139(5) 0.096(3) 0.064(3) -0.011(2) -0.039(3) 0.020(3)
C17 0.134(4) 0.083(3) 0.060(2) 0.020(2) -0.016(2) 0.006(3)
C18 0.089(3) 0.060(2) 0.0585(19) 0.0066(15) -0.0115(18) -0.0043(18)
C19 0.0383(15) 0.0495(17) 0.0593(18) -0.0114(13) 0.0044(13) 0.0000(13)
N1 0.0496(17) 0.0567(17) 0.090(2) -0.0187(16) 0.0122(17) 0.0021(14)
O1 0.0661(14) 0.0411(11) 0.0886(16) -0.0021(10) -0.0005(13) 0.0026(11)
O2 0.075(2) 0.203(4) 0.116(3) 0.033(3) 0.044(2) 0.008(2)
O3 0.0609(18) 0.0602(16) 0.219(4) 0.016(2) 0.004(2) 0.0146(14)

loop_
_atom_type_symbol
_atom_type_description
_atom_type_scat_dispersion_real
_atom_type_scat_dispersion_imag
_atom_type_scat_source
C C 0.0033 0.0016 'International Tables Vol C Tables 4.2.6.8 and 6.1.1.4'
H H 0.0000 0.0000 'International Tables Vol C Tables 4.2.6.8 and 6.1.1.4'
N N 0.0061 0.0033 'International Tables Vol C Tables 4.2.6.8 and 6.1.1.4'
O O 0.0106 0.0060 'International Tables Vol C Tables 4.2.6.8 and 6.1.1.4'
Br Br -0.2901 2.4595 'International Tables Vol C Tables 4.2.6.8 and 6.1.1.4'

loop_
_geom_angle_atom_site_label_1
_geom_angle_atom_site_label_2
_geom_angle_atom_site_label_3
_geom_angle
C6 C1 C2 121.1(3)
C6 C1 Br1 118.9(2)
C2 C1 Br1 119.9(2)
C1 C2 C3 118.8(3)
C1 C2 H2 120.6
C3 C2 H2 120.6
C4 C3 C2 122.1(3)
C4 C3 H3 118.9
C2 C3 H3 118.9
C3 C4 C5 117.2(3)
C3 C4 C7 123.7(3)
C5 C4 C7 119.0(2)
C6 C5 C4 121.7(3)
C6 C5 H5 119.1
C4 C5 H5 119.1
C1 C6 C5 119.0(3)
C1 C6 H6 120.5
C5 C6 H6 120.5
C4 C7 C19 112.1(2)
C4 C7 C8 116.2(2)
C19 C7 C8 108.1(2)
C4 C7 H7 106.6
C19 C7 H7 106.6
C8 C7 H7 106.6
C9 C8 C13 113.8(3)
C9 C8 C7 115.0(3)
C13 C8 C7 108.9(2)
C9 C8 C12 101.0(2)
C13 C8 C12 105.8(2)
C7 C8 C12 111.7(2)
C10 C9 C8 105.5(3)
C10 C9 H9A 110.6
C8 C9 H9A 110.6
C10 C9 H9B 110.6
C8 C9 H9B 110.6
H9A C9 H9B 108.8
C9 C10 C11 103.6(3)
C9 C10 H10A 111.0
C11 C10 H10A 111.0
C9 C10 H10B 111.0
C11 C10 H10B 111.0
H10A C10 H10B 109.0
C12 C11 C10 106.4(3)
C12 C11 H11A 110.4
C10 C11 H11A 110.4
C12 C11 H11B 110.4
C10 C11 H11B 110.4
H11A C11 H11B 108.6
O1 C12 C11 125.7(3)
O1 C12 C8 125.3(3)
C11 C12 C8 108.9(3)
C14 C13 C18 117.0(3)
C14 C13 C8 123.0(3)
C18 C13 C8 119.9(3)
C13 C14 C15 121.2(4)
C13 C14 H14 119.4
C15 C14 H14 119.4
C16 C15 C14 120.9(4)
C16 C15 H15 119.5
C14 C15 H15 119.5
C15 C16 C17 119.3(4)
C15 C16 H16 120.3
C17 C16 H16 120.3
C16 C17 C18 120.5(4)
C16 C17 H17 119.8
C18 C17 H17 119.8
C17 C18 C13 121.0(4)
C17 C18 H18 119.5
C13 C18 H18 119.5
N1 C19 C7 110.3(2)
N1 C19 H19A 109.6
C7 C19 H19A 109.6
N1 C19 H19B 109.6
C7 C19 H19B 109.6
H19A C19 H19B 108.1
O2 N1 O3 123.2(4)
O2 N1 C19 118.5(4)
O3 N1 C19 118.3(3)

loop_
_geom_bond_atom_site_label_1
_geom_bond_atom_site_label_2
_geom_bond_distance
Br1 C1 1.898(3)
C1 C6 1.363(4)
C1 C2 1.376(4)
C2 C3 1.379(4)
C2 H2 0.9300
C3 C4 1.374(4)
C3 H3 0.9300
C4 C5 1.391(4)
C4 C7 1.517(4)
C5 C6 1.379(4)
C5 H5 0.9300
C6 H6 0.9300
C7 C19 1.528(4)
C7 C8 1.545(4)
C7 H7 0.9800
C8 C9 1.529(4)
C8 C13 1.538(4)
C8 C12 1.551(4)
C9 C10 1.514(5)
C9 H9A 0.9700
C9 H9B 0.9700
C10 C11 1.519(5)
C10 H10A 0.9700
C10 H10B 0.9700
C11 C12 1.490(5)
C11 H11A 0.9700
C11 H11B 0.9700
C12 O1 1.199(4)
C13 C14 1.378(5)
C13 C18 1.387(5)
C14 C15 1.378(6)
C14 H14 0.9300
C15 C16 1.354(7)
C15 H15 0.9300
C16 C17 1.358(7)
C16 H16 0.9300
C17 C18 1.384(5)
C17 H17 0.9300
C18 H18 0.9300
C19 N1 1.473(4)
C19 H19A 0.9700
C19 H19B 0.9700
N1 O2 1.190(5)
N1 O3 1.209(5)

loop_
_geom_torsion_atom_site_label_1
_geom_torsion_atom_site_label_2
_geom_torsion_atom_site_label_3
_geom_torsion_atom_site_label_4
_geom_torsion
C6 C1 C2 C3 0.2(5)
Br1 C1 C2 C3 178.9(3)
C1 C2 C3 C4 -1.1(5)
C2 C3 C4 C5 1.2(5)
C2 C3 C4 C7 -176.1(3)
C3 C4 C5 C6 -0.5(4)
C7 C4 C5 C6 177.0(3)
C2 C1 C6 C5 0.5(5)
Br1 C1 C6 C5 -178.2(2)
C4 C5 C6 C1 -0.4(4)
C3 C4 C7 C19 39.0(4)
C5 C4 C7 C19 -138.2(3)
C3 C4 C7 C8 -85.9(4)
C5 C4 C7 C8 96.8(3)
C4 C7 C8 C9 58.6(3)
C19 C7 C8 C9 -68.4(3)
C4 C7 C8 C13 -172.2(2)
C19 C7 C8 C13 60.7(3)
C4 C7 C8 C12 -55.7(3)
C19 C7 C8 C12 177.3(2)
C13 C8 C9 C10 77.2(3)
C7 C8 C9 C10 -156.1(3)
C12 C8 C9 C10 -35.7(3)
C8 C9 C10 C11 38.0(4)
C9 C10 C11 C12 -24.3(4)
C10 C11 C12 O1 -179.2(3)
C10 C11 C12 C8 2.1(4)
C9 C8 C12 O1 -158.2(3)
C13 C8 C12 O1 82.9(4)
C7 C8 C12 O1 -35.5(4)
C9 C8 C12 C11 20.5(3)
C13 C8 C12 C11 -98.4(3)
C7 C8 C12 C11 143.2(3)
C9 C8 C13 C14 13.9(4)
C7 C8 C13 C14 -116.0(3)
C12 C8 C13 C14 123.8(3)
C9 C8 C13 C18 -169.4(3)
C7 C8 C13 C18 60.8(4)
C12 C8 C13 C18 -59.4(4)
C18 C13 C14 C15 -2.1(6)
C8 C13 C14 C15 174.8(4)
C13 C14 C15 C16 0.5(7)
C14 C15 C16 C17 1.5(8)
C15 C16 C17 C18 -1.7(8)
C16 C17 C18 C13 0.1(7)
C14 C13 C18 C17 1.8(6)
C8 C13 C18 C17 -175.1(4)
C4 C7 C19 N1 66.4(3)
C8 C7 C19 N1 -164.2(3)
C7 C19 N1 O2 65.5(5)
C7 C19 N1 O3 -111.5(4)
